data_2109071
loop_
_publ_author_name
'Matsuura, Mimiko'
'Okudera, Hiroki'

_publ_section_title
;
 Structures of Ca~5~(VO~4~)~3~Cl and
 Ca~4.78(1)~Na~0.22~(PO~4~)~3~Cl~0.78~: positions of channel anions and
 repulsion on the anion in apatite-type compounds
;
_journal_issue 5
_journal_name_full 'Acta Crystallographica Section B'
_journal_page_first
;
;
_journal_paper_doi 10.1107/S2052520622008095
_journal_volume 78
_journal_year 2022
_chemical_compound_source synthetic
_chemical_formula_structural 'Ca4.78(1) Na0.22 (P O4)3 Cl0.78'
_chemical_formula_sum 'Ca4.78 Cl0.78 Na0.22 O12 P3'
_chemical_formula_weight 509.20
_space_group_IT_number 176
_space_group_name_Hall '-P 6c'
_space_group_name_H-M_alt 'P 63/m'
_symmetry_cell_setting hexagonal
_symmetry_space_group_name_Hall '-P 6c'
_symmetry_space_group_name_H-M 'P 63/m'
_cell_angle_alpha 90
_cell_angle_beta 90
_cell_angle_gamma 120
_cell_formula_units_Z 2
_cell_length_a 9.5773(5)
_cell_length_b 9.5773(5)
_cell_length_c 6.8033(6)
_cell_measurement_reflns_used 20
_cell_measurement_temperature 294
_cell_measurement_theta_max 54.97
_cell_measurement_theta_min 45.20
_cell_volume 540.43(6)
_computing_cell_refinement 'Rigaku Control software, corrected with Si'
_computing_data_collection 'AFC-5S control'
_computing_data_reduction 'AFCPHI, SORT6 (parts of LSGCEX)'
_computing_molecular_graphics 'VESTA (Momma & Izumi, 2011)'
_computing_publication_material none
_computing_structure_refinement 'LSGCEX (Kihara, 1990)'
_diffrn_ambient_temperature 294
_diffrn_measured_fraction_theta_full 1.0
_diffrn_measured_fraction_theta_max 1.0
_diffrn_measurement_device_type 'Rigaku AFC5S diffractometer'
_diffrn_measurement_method 'integrated with \v/2\q scans'
_diffrn_radiation_monochromator 'graphite (002)'
_diffrn_radiation_source 'X-ray tube, 50kV 25mA'
_diffrn_radiation_type Mo-K\a
_diffrn_radiation_wavelength 0.71069
_diffrn_reflns_av_R_equivalents 0.0413
_diffrn_reflns_limit_h_max 20
_diffrn_reflns_limit_h_min -20
_diffrn_reflns_limit_k_max 20
_diffrn_reflns_limit_k_min -20
_diffrn_reflns_limit_l_max 14
_diffrn_reflns_limit_l_min -14
_diffrn_reflns_number 23197
_diffrn_reflns_theta_full 50.00
_diffrn_reflns_theta_max 50.00
_diffrn_reflns_theta_min 2.50
_diffrn_standards_decay_% 0
_diffrn_standards_interval_count 200
_diffrn_standards_number 3
_exptl_absorpt_coefficient_mu 3.0760
_exptl_absorpt_correction_T_max 0.0083
_exptl_absorpt_correction_T_min 0.0079
_exptl_absorpt_correction_type sphere
_exptl_absorpt_process_details 'spherical absorption correction'
_exptl_crystal_colour colourless
_exptl_crystal_density_diffrn 3.1292
_exptl_crystal_description sphere
_exptl_crystal_F_000 504.6
_exptl_crystal_size_max 0.110
_exptl_crystal_size_mid 0.110
_exptl_crystal_size_min 0.110
_exptl_crystal_size_rad 0.055
_pd_phase_name Ca4.78(1)Na0.22(PO4)3Cl0.78
_refine_diff_density_max 1.1932
_refine_diff_density_min -1.3455
_refine_ls_extinction_coef 0.17(3)
_refine_ls_extinction_method 'B-C type 1 Lorenzian isotropic'
_refine_ls_goodness_of_fit_ref 0.8593
_refine_ls_matrix_type full
_refine_ls_number_constraints 16
_refine_ls_number_parameters 43
_refine_ls_number_reflns 1020
_refine_ls_number_restraints 10
_refine_ls_R_factor_gt 0.0269
_refine_ls_shift/su_max 0
_refine_ls_structure_factor_coef F
_refine_ls_weighting_details 'weight proportional to sigma^-2^'
_refine_ls_weighting_scheme sigma
_refine_ls_wR_factor_ref 0.0286
_reflns_number_gt 1154
_reflns_number_total 1994
_reflns_observed_criterion F>3u(F)
_reflns_threshold_expression 'F>3u(F) & (|Fobs.max|-|Fobs.min|)/|Fobs.min| < 1.0 among equivalents'
_cod_data_source_file yh5022sup1.cif
_cod_data_source_block II
_cod_original_cell_volume 540.43(7)
_cod_original_sg_symbol_Hall '-P 6 c'
_cod_database_code 2109071

loop_
_space_group_symop_operation_xyz
'x, y, z'
'-x, -y, -z'
'-y, x-y, z'
'y, -x+y, -z'
'-x+y, -x, z'
'x-y, x, -z'
'-x, -y, z+1/2'
'x, y, -z+1/2'
'y, -x+y, z+1/2'
'-y, x-y, -z+1/2'
'x-y, x, z+1/2'
'-x+y, -x, -z+1/2'

loop_
_atom_site_aniso_label
_atom_site_aniso_U_11
_atom_site_aniso_U_22
_atom_site_aniso_U_33
_atom_site_aniso_U_12
_atom_site_aniso_U_13
_atom_site_aniso_U_23
Ca1 0.01426(10) 0.01426 0.00744(14) 0.00713 0.00000 0.00000
Na1 0.01426 0.01426 0.00744 0.00713 0.00000 0.00000
Ca2 0.01415(15) 0.01431(15) 0.00897(12) 0.00633(13) 0.00000 0.00000
Na2 0.01415 0.01431 0.00897 0.00633 0.00000 0.00000
P 0.00981(17) 0.00803(16) 0.00701(15) 0.00572(14) 0.00000 0.00000
O1 0.0245(7) 0.0175(6) 0.0142(6) 0.0172(6) 0.00000 0.00000
O2 0.0112(6) 0.0137(6) 0.0377(10) 0.0058(5) 0.00000 0.00000
O3a 0.048(4) 0.023(2) 0.0088(19) 0.026(3) -0.017(3) -0.010(2)
O3b 0.048 0.023 0.0088 0.026 -0.017 -0.010
Cl 0.0134(3) 0.0134 0.298(11) 0.00671 0.00000 0.00000

loop_
_atom_site_label
_atom_site_occupancy
_atom_site_fract_x
_atom_site_fract_y
_atom_site_fract_z
_atom_site_thermal_displace_type
_atom_site_U_iso_or_equiv
_atom_site_type_symbol
Ca1 0.956 0.333333 0.666667 0.00283(7) Ueq 0.01199(9) Ca
Na1 0.044 0.333333 0.666667 0.00283 Ueq 0.01199 Na
Ca2 0.956 0.25873(5) -0.00275(5) 0.250000 Ueq 0.01283(12) Ca
Na2 0.044 0.25873 -0.00275 0.250000 Ueq 0.01283 Na
P 1.0 0.40282(6) 0.37130(5) 0.250000 Ueq 0.00773(13) P
O1 1.0 0.3367(2) 0.48791(19) 0.250000 Ueq 0.0158(5) O
O2 1.0 0.58862(19) 0.46376(19) 0.250000 Ueq 0.0210(6) O
O3a 0.5 0.359(3) 0.271(2) 0.0526(10) Ueq 0.023(2) O
O3b 0.5 0.343(3) 0.257(2) 0.0841(10) Ueq 0.023 O
Cl 0.39 0.000000 0.000000 0.0526 Ueq 0.108 Cl

loop_
_atom_type_symbol
_atom_type_oxidation_number
_atom_type_number_in_cell
_atom_type_scat_dispersion_real
_atom_type_scat_dispersion_imag
_atom_type_scat_source
Ca 0 9.56 0.226 0.306 'International Tables Vol C Tables 4.2.6.8 and 6.1.1.3'
Na 0 0.44 0.0362 0.0249 'International Tables Vol C Tables 4.2.6.8 and 6.1.1.3'
P 0 6 0.102 0.095 'International Tables Vol C Tables 4.2.6.8 and 6.1.1.3'
O 0 24 0.011 0.006 'International Tables Vol C Tables 4.2.6.8 and 6.1.1.3'
Cl 0 1.56 0.148 0.159 'International Tables Vol C Tables 4.2.6.8 and 6.1.1.3'

loop_
_geom_angle_atom_site_label_1
_geom_angle_atom_site_label_2
_geom_angle_atom_site_label_3
_geom_angle
_geom_angle_site_symmetry_1
_geom_angle_site_symmetry_2
_geom_angle_site_symmetry_3
O1 P O2 111.10(11) 1_555 1_555 1_555
O1 P O3a 111.3(12) 1_555 1_555 1_555
O1 P O3b 113.0(13) 1_555 1_555 1_555
O2 P O3a 103.1(9) 1_555 1_555 1_555
O2 P O3b 109.5(10) 1_555 1_555 1_555
O3a P O3b 108.2(8) 1_555 1_555 8_555

loop_
_geom_bond_atom_site_label_1
_geom_bond_atom_site_label_2
_geom_bond_site_symmetry_2
_geom_bond_distance
_geom_bond_multiplicity
Ca1 O1 1_555 2.4113(16) 3
Ca1 O2 6_555 2.4518(16) 3
Ca1 O3a 6_555 2.72(3) 3
Ca1 O3b 6_555 2.87(3) 3
Na1 O1 1_555 2.4113 3
Na1 O2 6_555 2.4518 3
Na1 O3a 6_555 2.72 3
Na1 O3b 6_555 2.87 3
Ca2 O1 5_555 2.828(2) 1
Ca2 O2 3_655 2.3043(17) 1
Ca2 O3a 1_555 2.659(19) 2
Ca2 O3a 4_555 2.241(16) 2
Ca2 O3b 1_555 2.47(2) 2
Ca2 O3b 4_555 2.407(14) 2
Ca2 Cl 1_555 2.8301(5) 2
Na2 O1 5_555 2.828 1
Na2 O2 3_655 2.3043 1
Na2 O3a 1_555 2.659 2
Na2 O3a 4_555 2.241 2
Na2 O3b 1_555 2.47 2
Na2 O3b 4_555 2.407 2
Na2 Cl 1_555 2.8301 2
P O1 1_555 1.535(2) 1
P O2 1_555 1.5411(17) 1
P O3a 1_555 1.582(12) 2
P O3b 1_555 1.472(13) 2

_cod_database_fobs_code 2109071
